data_4301424
loop_
_publ_author_name
'Xiu-Teng Wang'
'Xiao-Hua Wang'
'Zhe-Ming Wang'
'Song Gao'

_publ_section_title
;
Diversity of Azido Magnetic Chains Constructed with Flexible Ligand
2,2'-Dipyridylamine
;
_journal_name_full 'Inorganic Chemistry'
_journal_page_first 1301
_journal_page_last 1308
_journal_paper_doi 10.1021/ic801505a
_journal_volume 48
_journal_year 2009
_chemical_formula_sum 'C10 H9 Mn N9'
_chemical_formula_weight 310.20
_chemical_name_systematic
; 
 ? 
;
_space_group_IT_number 14
_symmetry_cell_setting monoclinic
_symmetry_space_group_name_Hall '-P 2ybc'
_symmetry_space_group_name_H-M 'P 1 21/c 1'
_atom_sites_solution_hydrogens geom
_atom_sites_solution_primary direct
_atom_sites_solution_secondary difmap
_audit_creation_method SHELXL-97
_cell_angle_alpha 90.00
_cell_angle_beta 104.7191(13)
_cell_angle_gamma 90.00
_cell_formula_units_Z 4
_cell_length_a 7.0864(2)
_cell_length_b 19.0976(7)
_cell_length_c 9.6982(5)
_cell_measurement_reflns_used 8664
_cell_measurement_temperature 293(2)
_cell_measurement_theta_max 25.028
_cell_measurement_theta_min 3.395
_cell_volume 1269.42(9)
_computing_cell_refinement 'HKL Scalepack (Otwinowski & Minor, 1997)'
_computing_data_collection 'KappaCCD (Nonius B. V., 1998)'
_computing_data_reduction 'HKL Denzo (Otwinowski & Minor, 1997) & maXus (Mackay et al., 1998)'
_computing_molecular_graphics 'Bruker SHELXTL V5.1 (Sheldrick, 1998)'
_computing_publication_material 'SHELXL-97 (Sheldrick, 1997)'
_computing_structure_refinement 'SHELXL-97 (Sheldrick, 1997)'
_computing_structure_solution 'SHELXS-97 (Sheldrick, 1990)'
_diffrn_ambient_temperature 293(2)
_diffrn_detector_area_resol_mean 9
_diffrn_measured_fraction_theta_full 0.997
_diffrn_measured_fraction_theta_max 0.997
_diffrn_measurement_device_type 'NONIUS KappaCCD Diffractometer'
_diffrn_measurement_method CCD
_diffrn_radiation_monochromator graphite
_diffrn_radiation_source 'fine-focus sealed tube'
_diffrn_radiation_type MoK\a
_diffrn_radiation_wavelength 0.71073
_diffrn_reflns_av_R_equivalents 0.1162
_diffrn_reflns_av_sigmaI/netI 0.0958
_diffrn_reflns_limit_h_max 8
_diffrn_reflns_limit_h_min -8
_diffrn_reflns_limit_k_max 22
_diffrn_reflns_limit_k_min -22
_diffrn_reflns_limit_l_max 11
_diffrn_reflns_limit_l_min -11
_diffrn_reflns_number 16343
_diffrn_reflns_theta_full 24.98
_diffrn_reflns_theta_max 24.98
_diffrn_reflns_theta_min 3.66
_exptl_absorpt_coefficient_mu 1.045
_exptl_absorpt_correction_T_max 0.812
_exptl_absorpt_correction_T_min 0.726
_exptl_absorpt_correction_type multi-scan
_exptl_crystal_colour yellow
_exptl_crystal_density_diffrn 1.623
_exptl_crystal_density_method 'not measured'
_exptl_crystal_description block
_exptl_crystal_F_000 628
_exptl_crystal_size_max 0.20
_exptl_crystal_size_mid 0.20
_exptl_crystal_size_min 0.20
_refine_diff_density_max 0.318
_refine_diff_density_min -0.367
_refine_diff_density_rms 0.089
_refine_ls_extinction_method none
_refine_ls_goodness_of_fit_ref 0.996
_refine_ls_hydrogen_treatment constr
_refine_ls_matrix_type full
_refine_ls_number_parameters 181
_refine_ls_number_reflns 2236
_refine_ls_number_restraints 0
_refine_ls_restrained_S_all 0.996
_refine_ls_R_factor_all 0.1043
_refine_ls_R_factor_gt 0.0421
_refine_ls_shift/su_max 0.089
_refine_ls_shift/su_mean 0.011
_refine_ls_structure_factor_coef Fsqd
_refine_ls_weighting_details 'calc w=1/[\s^2^(Fo^2^)+(0.0356P)^2^+0.0000P] where P=(Fo^2^+2Fc^2^)/3'
_refine_ls_weighting_scheme calc
_refine_ls_wR_factor_gt 0.0741
_refine_ls_wR_factor_ref 0.0862
_reflns_number_gt 1332
_reflns_number_total 2236
_reflns_threshold_expression >2sigma(I)
_cod_data_source_file ic801505a_si_001_1.cif
_cod_data_source_block Mn
_cod_depositor_comments
;
The following automatic conversions were performed:
'_symmetry_cell_setting' value 'Monoclinic' changed to 'monoclinic'
according to '/home/saulius/struct/CIF-dictionaries/cif_core.dic'
dictionary named 'cif_core.dic' version 2.4.1 from 2010-06-29.

Automatic conversion script
Id: cif_fix_enum 1527 2010-12-29 10:47:43Z saulius 
;
_cod_original_sg_symbol_H-M 'P 21/c        '
_cod_database_code 4301424

loop_
_symmetry_equiv_pos_as_xyz
'x, y, z'
'-x, y+1/2, -z+1/2'
'-x, -y, -z'
'x, -y-1/2, z-1/2'

loop_
_atom_site_label
_atom_site_type_symbol
_atom_site_fract_x
_atom_site_fract_y
_atom_site_fract_z
_atom_site_U_iso_or_equiv
_atom_site_adp_type
_atom_site_occupancy
_atom_site_symmetry_multiplicity
_atom_site_calc_flag
_atom_site_refinement_flags
_atom_site_disorder_assembly
_atom_site_disorder_group
Mn1 Mn 0.21001(7) 0.48527(3) 0.63518(5) 0.0342(2) Uani 1 1 d . . .
N3 N 0.2815(4) 0.39975(15) 0.7987(3) 0.0353(7) Uani 1 1 d . . .
N1 N 0.1521(4) 0.54588(14) 0.8195(3) 0.0345(7) Uani 1 1 d . . .
C6 C 0.3244(4) 0.40557(18) 0.9417(4) 0.0281(8) Uani 1 1 d . . .
N4 N 0.0870(4) 0.55849(16) 0.4582(3) 0.0399(8) Uani 1 1 d . . .
N2 N 0.2967(4) 0.46732(14) 1.0051(3) 0.0363(7) Uani 1 1 d . . .
H2A H 0.3427 0.4661 1.0961 0.044 Uiso 1 1 calc R . .
C1 C 0.0740(5) 0.61018(19) 0.7861(4) 0.0440(10) Uani 1 1 d . . .
H1A H 0.0289 0.6212 0.6899 0.053 Uiso 1 1 calc R . .
C5 C 0.2129(4) 0.53109(17) 0.9587(3) 0.0312(8) Uani 1 1 d . . .
C3 C 0.1185(5) 0.6432(2) 1.0248(4) 0.0454(10) Uani 1 1 d . . .
H3A H 0.1075 0.6758 1.0937 0.054 Uiso 1 1 calc R . .
C4 C 0.1954(5) 0.5793(2) 1.0635(4) 0.0408(9) Uani 1 1 d . . .
H4B H 0.2366 0.5673 1.1595 0.049 Uiso 1 1 calc R . .
C7 C 0.4004(5) 0.34971(18) 1.0301(4) 0.0370(9) Uani 1 1 d . . .
H7A H 0.4324 0.3558 1.1285 0.044 Uiso 1 1 calc R . .
C9 C 0.3753(6) 0.2788(2) 0.8277(4) 0.0570(11) Uani 1 1 d . . .
H9A H 0.3879 0.2358 0.7860 0.068 Uiso 1 1 calc R . .
N5 N 0.1490(4) 0.61349(19) 0.4312(3) 0.0452(8) Uani 1 1 d . . .
C8 C 0.4284(5) 0.2868(2) 0.9757(4) 0.0451(10) Uani 1 1 d . . .
H8A H 0.4817 0.2498 1.0351 0.054 Uiso 1 1 calc R . .
C10 C 0.3050(6) 0.3354(2) 0.7468(4) 0.0533(11) Uani 1 1 d . . .
H10A H 0.2702 0.3297 0.6484 0.064 Uiso 1 1 calc R . .
C2 C 0.0562(5) 0.6597(2) 0.8816(4) 0.0496(10) Uani 1 1 d . . .
H2B H 0.0038 0.7035 0.8519 0.060 Uiso 1 1 calc R . .
N6 N 0.2079(6) 0.6660(2) 0.4032(5) 0.0906(14) Uani 1 1 d . . .
N8 N 0.5846(4) 0.56000(15) 0.6014(3) 0.0395(8) Uani 1 1 d . . .
N7 N 0.5011(4) 0.54083(17) 0.6868(3) 0.0495(9) Uani 1 1 d . . .
N9 N 0.6677(4) 0.57987(17) 0.5189(3) 0.0522(9) Uani 1 1 d . . .

loop_
_atom_site_aniso_label
_atom_site_aniso_U_11
_atom_site_aniso_U_22
_atom_site_aniso_U_33
_atom_site_aniso_U_23
_atom_site_aniso_U_13
_atom_site_aniso_U_12
Mn1 0.0362(3) 0.0411(4) 0.0241(3) 0.0026(3) 0.0051(2) -0.0012(3)
N3 0.0445(18) 0.034(2) 0.0271(18) -0.0008(14) 0.0082(14) 0.0040(13)
N1 0.0409(17) 0.0337(19) 0.0281(18) 0.0016(14) 0.0076(13) 0.0002(13)
C6 0.0252(18) 0.034(2) 0.026(2) -0.0001(18) 0.0084(15) -0.0038(15)
N4 0.0387(17) 0.041(2) 0.0362(18) 0.0078(15) 0.0018(14) -0.0122(15)
N2 0.0447(17) 0.040(2) 0.0200(16) -0.0007(14) 0.0013(13) 0.0009(14)
C1 0.047(2) 0.042(3) 0.039(2) 0.006(2) 0.0056(18) 0.0065(19)
C5 0.0262(17) 0.038(2) 0.031(2) -0.0027(18) 0.0088(15) -0.0031(15)
C3 0.046(2) 0.047(3) 0.046(3) -0.015(2) 0.0188(19) 0.0009(19)
C4 0.043(2) 0.049(3) 0.031(2) -0.003(2) 0.0102(17) -0.0006(19)
C7 0.048(2) 0.038(2) 0.026(2) 0.0059(18) 0.0101(17) 0.0026(18)
C9 0.088(3) 0.038(3) 0.045(3) -0.003(2) 0.018(2) 0.011(2)
N5 0.0416(19) 0.045(2) 0.042(2) 0.0010(17) -0.0016(15) -0.0048(17)
C8 0.048(2) 0.047(3) 0.039(3) 0.014(2) 0.0095(19) 0.0052(19)
C10 0.074(3) 0.053(3) 0.031(2) 0.001(2) 0.010(2) 0.012(2)
C2 0.051(2) 0.041(3) 0.057(3) 0.002(2) 0.013(2) 0.0122(18)
N6 0.089(3) 0.055(3) 0.115(3) 0.025(2) 0.000(2) -0.027(2)
N8 0.0348(18) 0.044(2) 0.033(2) -0.0072(16) -0.0036(15) 0.0025(15)
N7 0.0446(18) 0.074(3) 0.0299(19) 0.0015(17) 0.0105(16) -0.0109(16)
N9 0.061(2) 0.059(2) 0.043(2) -0.0002(18) 0.0260(18) -0.0028(17)

loop_
_atom_type_symbol
_atom_type_description
_atom_type_scat_dispersion_real
_atom_type_scat_dispersion_imag
_atom_type_scat_source
C C 0.0033 0.0016 'International Tables Vol C Tables 4.2.6.8 and 6.1.1.4'
H H 0.0000 0.0000 'International Tables Vol C Tables 4.2.6.8 and 6.1.1.4'
N N 0.0061 0.0033 'International Tables Vol C Tables 4.2.6.8 and 6.1.1.4'
Mn Mn 0.3368 0.7283 'International Tables Vol C Tables 4.2.6.8 and 6.1.1.4'

loop_
_geom_angle_atom_site_label_1
_geom_angle_atom_site_label_2
_geom_angle_atom_site_label_3
_geom_angle
_geom_angle_site_symmetry_1
_geom_angle_site_symmetry_3
_geom_angle_publ_flag
N4 Mn1 N4 77.11(12) . 3_566 ?
N4 Mn1 N3 169.07(10) . . ?
N4 Mn1 N3 91.99(10) 3_566 . ?
N4 Mn1 N1 100.10(10) . . ?
N4 Mn1 N1 99.85(10) 3_566 . ?
N3 Mn1 N1 82.37(10) . . ?
N4 Mn1 N7 91.86(11) . . ?
N4 Mn1 N7 168.36(10) 3_566 . ?
N3 Mn1 N7 98.96(10) . . ?
N1 Mn1 N7 85.60(10) . . ?
N4 Mn1 N9 88.67(11) . 3_666 ?
N4 Mn1 N9 90.35(11) 3_566 3_666 ?
N3 Mn1 N9 90.62(11) . 3_666 ?
N1 Mn1 N9 167.77(11) . 3_666 ?
N7 Mn1 N9 85.61(11) . 3_666 ?
C6 N3 C10 116.1(3) . . ?
C6 N3 Mn1 128.3(2) . . ?
C10 N3 Mn1 115.2(2) . . ?
C5 N1 C1 116.1(3) . . ?
C5 N1 Mn1 127.9(2) . . ?
C1 N1 Mn1 115.0(2) . . ?
N3 C6 N2 120.9(3) . . ?
N3 C6 C7 121.5(3) . . ?
N2 C6 C7 117.5(3) . . ?
N5 N4 Mn1 129.2(2) . . ?
N5 N4 Mn1 127.0(2) . 3_566 ?
Mn1 N4 Mn1 102.89(12) . 3_566 ?
C5 N2 C6 135.6(3) . . ?
N1 C1 C2 125.1(3) . . ?
N1 C5 N2 121.1(3) . . ?
N1 C5 C4 121.9(3) . . ?
N2 C5 C4 117.0(3) . . ?
C4 C3 C2 119.2(3) . . ?
C3 C4 C5 119.8(3) . . ?
C8 C7 C6 121.0(3) . . ?
C10 C9 C8 118.1(3) . . ?
N6 N5 N4 179.0(4) . . ?
C7 C8 C9 118.2(3) . . ?
N3 C10 C9 124.8(4) . . ?
C1 C2 C3 117.9(4) . . ?
N9 N8 N7 178.8(4) . . ?
N8 N7 Mn1 125.2(2) . . ?
N8 N9 Mn1 127.8(3) . 3_666 ?

loop_
_geom_bond_atom_site_label_1
_geom_bond_atom_site_label_2
_geom_bond_distance
_geom_bond_site_symmetry_2
_geom_bond_publ_flag
Mn1 N4 2.214(3) . ?
Mn1 N4 2.232(3) 3_566 ?
Mn1 N3 2.243(3) . ?
Mn1 N1 2.253(3) . ?
Mn1 N7 2.260(3) . ?
Mn1 N9 2.278(3) 3_666 ?
N3 C6 1.347(4) . ?
N3 C10 1.354(4) . ?
N1 C5 1.339(4) . ?
N1 C1 1.352(4) . ?
C6 N2 1.367(4) . ?
C6 C7 1.389(4) . ?
N4 N5 1.193(4) . ?
N4 Mn1 2.232(3) 3_566 ?
N2 C5 1.379(4) . ?
C1 C2 1.352(5) . ?
C5 C4 1.400(4) . ?
C3 C4 1.351(5) . ?
C3 C2 1.382(5) . ?
C7 C8 1.347(4) . ?
C9 C10 1.355(5) . ?
C9 C8 1.397(4) . ?
N5 N6 1.144(4) . ?
N8 N9 1.170(4) . ?
N8 N7 1.191(4) . ?
N9 Mn1 2.278(3) 3_666 ?
